data_2009853
loop_
_publ_author_name
'White, Mark A.'
'Pressprich, Mark R.'
'Coppens, Philip'

_publ_section_title
;
 (C~24~H~20~P)~2~[Mo~6~Cl~14~]
;
_journal_issue 7
_journal_name_full 'Acta Crystallographica Section C'
_journal_page_first 1087
_journal_page_last 1089
_journal_paper_doi 10.1107/S0108270193013149
_journal_volume 50
_journal_year 1994
_chemical_formula_moiety '2C24 H20 P + , Mo6 Cl14 2-'
_chemical_formula_structural '2((C6 H5)4 P) +, (Mo6 Cl14) 2-'
_chemical_formula_sum 'C48 H40 Cl14 Mo6 P2'
_chemical_formula_weight 1750
_chemical_name_systematic
;
Bis(tetra-phenyl phosphonium) octakis (mu~3~-chloro)-hexachloro-hexamolybdate
;
_space_group_IT_number 2
_symmetry_cell_setting triclinic
_symmetry_space_group_name_Hall '-P 1'
_symmetry_space_group_name_H-M 'P -1'
_cell_angle_alpha 63.480(10)
_cell_angle_beta 82.300(10)
_cell_angle_gamma 86.330(10)
_cell_formula_units_Z 1
_cell_length_a 11.0240(10)
_cell_length_b 11.526(2)
_cell_length_c 12.770(2)
_cell_measurement_reflns_used 20
_cell_measurement_temperature 293
_cell_measurement_theta_max 27
_cell_measurement_theta_min 10
_cell_volume 1438.8(4)
_computing_cell_refinement 'Enraf Nonius CAD4 Software'
_computing_data_collection 'Enraf Nonius CAD4 Software'
_computing_data_reduction 'Enraf Nonius SDP'
_computing_molecular_graphics 'Nicolet X-ray Products'
_computing_publication_material 'Enraf Nonius SDP'
_computing_structure_refinement 'Enraf Nonius SDP'
_computing_structure_solution 'Enraf Nonius SDP'
_diffrn_ambient_temperature 293
_diffrn_measurement_device 'Enraf Nonius CAD4 diffractometer'
_diffrn_measurement_method \w
_diffrn_radiation_monochromator graphite
_diffrn_radiation_source 'Mo Tube'
_diffrn_radiation_type MoK\a
_diffrn_radiation_wavelength 0.71073
_diffrn_reflns_limit_h_max 14
_diffrn_reflns_limit_h_min 0
_diffrn_reflns_limit_k_max 14
_diffrn_reflns_limit_k_min -14
_diffrn_reflns_limit_l_max 12
_diffrn_reflns_limit_l_min -15
_diffrn_reflns_number 6593
_diffrn_reflns_theta_max 27
_diffrn_reflns_theta_min 1
_diffrn_standards_decay_% -2.6
_diffrn_standards_interval_time 60
_diffrn_standards_number 4
_exptl_absorpt_coefficient_mu 1.990(10)
_exptl_absorpt_correction_T_max .85
_exptl_absorpt_correction_T_min .74
_exptl_absorpt_correction_type analytical
_exptl_crystal_colour yellow
_exptl_crystal_density_diffrn 2.020(10)
_exptl_crystal_description irregular
_exptl_crystal_size_max 0.14
_exptl_crystal_size_mid 0.12
_exptl_crystal_size_min 0.07
_refine_diff_density_max 1.24
_refine_diff_density_min -1.26
_refine_ls_extinction_coef '1.02 E-7'
_refine_ls_extinction_method
;
'I~c~==I~obs~(1 + 2gI~c~)'
;
_refine_ls_goodness_of_fit_obs 1.150
_refine_ls_hydrogen_treatment noref
_refine_ls_matrix_type full
_refine_ls_number_constraints 0
_refine_ls_number_parameters 317
_refine_ls_number_reflns 3886
_refine_ls_number_restraints 0
_refine_ls_R_factor_obs 0.041
_refine_ls_shift/esd_max 0.00
_refine_ls_structure_factor_coef F
_refine_ls_weighting_scheme
;
  calc   w==1/\s^2^(F);
     \s(F)==\s(F^2^)/2F;
     \s(F^2^)==[\s^2^~counting~+(0.04|F|^2^)^2^]^1/2^
;
_refine_ls_wR_factor_obs 0.048
_reflns_number_observed 3886
_reflns_number_total 6593
_reflns_observed_criterion >3sigma(I)
_cod_data_source_file cr1078.cif
_cod_data_source_block TPP2Mo6Cl14
_cod_depositor_comments
;
 Changing the _atom_site_occupancy data item value from '?' to '1'
 for all fully occupied atom sites.

 Antanas Vaitkus,
 2017-02-13
;
_cod_original_cell_volume 1439(9)
_cod_database_code 2009853

loop_
_symmetry_equiv_pos_as_xyz
x,y,z
-x,-y,-z

loop_
_atom_site_aniso_label
_atom_site_aniso_U_11
_atom_site_aniso_U_22
_atom_site_aniso_U_33
_atom_site_aniso_U_12
_atom_site_aniso_U_13
_atom_site_aniso_U_23
_atom_site_aniso_type_symbol
Mo1 0.0316(3) 0.0298(2) 0.0287(2) 0.0039(2) -0.0050(2) -0.0152(2) ?
Mo2 0.0301(3) 0.0300(2) 0.0308(2) -0.0030(2) -0.0005(2) -0.0162(2) ?
Mo3 0.0321(3) 0.0297(2) 0.0255(2) -0.0005(2) 0.0004(2) -0.0148(2) ?
Cl1 0.0296(8) 0.0511(8) 0.0478(7) -0.0011(7) 0.0026(7) -0.0273(5) ?
Cl2 0.0520(10) 0.0317(7) 0.0313(7) -0.0041(7) 0.0034(7) -0.0111(5) ?
Cl3 0.0436(9) 0.0438(7) 0.0381(6) 0.0046(7) -0.0142(6) -0.0240(4) ?
Cl4 0.0455(9) 0.0327(6) 0.0374(6) 0.0024(6) -0.0009(6) -0.0213(4) ?
Cl5 0.0620(10) 0.0510(8) 0.0528(8) 0.0269(8) -0.0246(8) -0.0281(6) ?
Cl6 0.0770(10) 0.0473(8) 0.0353(7) -0.0075(8) 0.0114(8) -0.0249(5) ?
Cl7 0.0560(10) 0.0525(8) 0.0629(9) -0.0219(7) -0.0029(8) -0.0285(6) ?
P 0.0343(9) 0.0353(7) 0.0338(7) 0.0007(7) -0.0028(6) -0.0189(5) ?
C1 0.039(4) 0.037(3) 0.035(3) -0.002(3) 0.000(3) -0.019(2) ?
C2 0.030(3) 0.045(3) 0.042(3) -0.009(3) 0.001(3) -0.019(2) ?
C3 0.044(4) 0.039(3) 0.059(4) -0.007(3) 0.005(3) -0.023(2) ?
C4 0.057(4) 0.043(3) 0.047(3) -0.016(3) 0.015(3) -0.033(2) ?
C5 0.055(4) 0.048(3) 0.044(3) -0.018(3) 0.004(3) -0.027(2) ?
C6 0.049(4) 0.044(3) 0.041(3) 0.003(3) -0.012(3) -0.019(2) ?
C7 0.032(3) 0.040(3) 0.033(3) 0.000(3) -0.005(3) -0.013(2) ?
C8 0.028(3) 0.048(3) 0.040(3) -0.001(3) -0.007(3) -0.016(2) ?
C9 0.046(4) 0.066(4) 0.038(3) -0.005(4) 0.001(3) -0.018(3) ?
C10 0.050(5) 0.047(4) 0.058(5) -0.005(4) 0.002(4) -0.004(4) ?
C11 0.056(5) 0.041(3) 0.081(5) -0.009(3) 0.005(4) -0.029(3) ?
C12 0.052(5) 0.041(3) 0.063(4) -0.008(3) 0.008(4) -0.025(3) ?
C13 0.035(3) 0.033(3) 0.037(3) 0.005(3) -0.005(3) -0.019(2) ?
C14 0.039(4) 0.037(3) 0.047(3) -0.005(3) -0.008(3) -0.020(2) ?
C15 0.036(4) 0.051(3) 0.077(4) 0.010(3) -0.014(3) -0.042(2) ?
C16 0.040(4) 0.069(3) 0.074(4) -0.010(3) 0.005(3) -0.050(2) ?
C17 0.044(4) 0.067(4) 0.047(4) -0.009(4) 0.004(3) -0.024(3) ?
C18 0.045(4) 0.048(3) 0.044(3) 0.002(3) -0.003(3) -0.021(2) ?
C19 0.030(3) 0.033(3) 0.042(3) 0.002(2) -0.010(2) -0.020(2) ?
C20 0.032(4) 0.046(3) 0.045(3) -0.001(3) -0.003(3) -0.023(2) ?
C21 0.037(4) 0.038(3) 0.060(4) 0.002(3) -0.012(3) -0.017(3) ?
C22 0.046(4) 0.048(4) 0.044(3) -0.006(3) -0.013(3) -0.012(3) ?
C23 0.063(5) 0.058(4) 0.039(3) -0.005(3) -0.005(3) -0.027(2) ?
C24 0.049(4) 0.058(3) 0.043(3) -0.003(3) -0.004(3) -0.034(2) ?

loop_
_atom_site_label
_atom_site_fract_x
_atom_site_fract_y
_atom_site_fract_z
_atom_site_U_iso_or_equiv
_atom_site_thermal_displace_type
_atom_site_calc_flag
_atom_site_calc_attached_atom
_atom_site_occupancy
Mo1 0.11209(5) -0.12665(5) 0.07343(4) 0.0293(2) Uani ? ? 1
Mo2 0.10767(5) 0.12626(5) -0.01925(4) 0.0294(2) Uani ? ? 1
Mo3 -0.06596(5) -0.00719(5) 0.14297(4) 0.02850(10) Uani ? ? 1
Cl1 0.2708(2) 0.0072(2) -0.08430(10) 0.0415(5) Uani ? ? 1
Cl2 -0.0561(2) -0.2461(2) 0.22380(10) 0.0399(5) Uani ? ? 1
Cl3 0.1438(2) -0.0083(2) 0.18800(10) 0.0390(4) Uani ? ? 1
Cl4 -0.0651(2) 0.23290(10) 0.04690(10) 0.0369(4) Uani ? ? 1
Cl5 0.2592(2) -0.2960(2) 0.1642(2) 0.0527(6) Uani ? ? 1
Cl6 -0.1551(2) -0.0109(2) 0.32810(10) 0.0521(6) Uani ? ? 1
Cl7 0.2486(2) 0.2936(2) -0.0455(2) 0.0553(6) Uani ? ? 1
P 0.2684(2) 0.6610(2) 0.60150(10) 0.0333(5) Uani ? ? 1
C1 0.2635(6) 0.5248(6) 0.5691(5) 0.036(2) Uani ? ? 1
C2 0.3304(6) 0.4097(6) 0.6239(6) 0.039(2) Uani ? ? 1
C3 0.3195(7) 0.3123(6) 0.5914(6) 0.048(2) Uani ? ? 1
C4 0.2449(7) 0.3262(6) 0.5087(5) 0.046(2) Uani ? ? 1
C5 0.1773(7) 0.4385(6) 0.4564(6) 0.047(2) Uani ? ? 1
C6 0.1864(7) 0.5361(6) 0.4877(6) 0.045(2) Uani ? ? 1
C7 0.3296(6) 0.7983(6) 0.4700(5) 0.036(2) Uani ? ? 1
C8 0.3683(6) 0.7901(7) 0.3663(6) 0.039(2) Uani ? ? 1
C9 0.4227(7) 0.8965(7) 0.2683(6) 0.052(3) Uani ? ? 1
C10 0.4400(7) 1.0081(7) 0.2752(7) 0.059(3) Uani ? ? 1
C11 0.4013(8) 1.0177(7) 0.3783(7) 0.059(3) Uani ? ? 1
C12 0.3471(7) 0.9134(6) 0.4760(7) 0.052(2) Uani ? ? 1
C13 0.1135(6) 0.6879(6) 0.6527(5) 0.034(2) Uani ? ? 1
C14 0.0471(6) 0.7985(6) 0.5875(6) 0.040(2) Uani ? ? 1
C15 -0.0701(7) 0.8138(6) 0.6332(6) 0.049(2) Uani ? ? 1
C16 -0.1200(7) 0.7235(7) 0.7410(6) 0.055(2) Uani ? ? 1
C17 -0.0551(7) 0.6112(7) 0.8034(6) 0.053(3) Uani ? ? 1
C18 0.0621(7) 0.5935(7) 0.7603(6) 0.046(2) Uani ? ? 1
C19 0.3670(6) 0.6373(6) 0.7111(5) 0.034(2) Uani ? ? 1
C20 0.4865(6) 0.5987(6) 0.6983(6) 0.040(2) Uani ? ? 1
C21 0.5639(7) 0.5929(6) 0.7761(6) 0.046(2) Uani ? ? 1
C22 0.5249(7) 0.6266(7) 0.8652(6) 0.048(2) Uani ? ? 1
C23 0.4057(7) 0.6646(7) 0.8797(6) 0.051(2) Uani ? ? 1
C24 0.3259(7) 0.6706(6) 0.8025(5) 0.046(2) Uani ? ? 1
H1 0.381 0.399 0.682 0.1 Uiso ? ? 1
H2 0.365 0.234 0.627 0.1 Uiso ? ? 1
H3 0.239 0.258 0.487 0.1 Uiso ? ? 1
H4 0.126 0.448 0.399 0.1 Uiso ? ? 1
H5 0.139 0.613 0.453 0.1 Uiso ? ? 1
H6 0.358 0.712 0.361 0.1 Uiso ? ? 1
H7 0.448 0.890 0.197 0.1 Uiso ? ? 1
H8 0.479 1.080 0.209 0.1 Uiso ? ? 1
H9 0.412 1.097 0.382 0.1 Uiso ? ? 1
H10 0.322 0.920 0.547 0.1 Uiso ? ? 1
H11 0.082 0.862 0.513 0.1 Uiso ? ? 1
H12 -0.117 0.888 0.589 0.1 Uiso ? ? 1
H13 -0.199 0.738 0.773 0.1 Uiso ? ? 1
H14 -0.092 0.546 0.876 0.1 Uiso ? ? 1
H15 0.107 0.518 0.804 0.1 Uiso ? ? 1
H16 0.515 0.576 0.636 0.1 Uiso ? ? 1
H17 0.646 0.565 0.768 0.1 Uiso ? ? 1
H18 0.580 0.624 0.917 0.1 Uiso ? ? 1
H19 0.378 0.687 0.942 0.1 Uiso ? ? 1
H20 0.243 0.697 0.812 0.1 Uiso ? ? 1

loop_
_atom_type_symbol
_atom_type_scat_dispersion_real
_atom_type_scat_dispersion_imag
_atom_type_scat_source
C 0.002 0.002 'International Tables Vol IV Table 2.3.1(1974)'
H 0.000 0.000 'International Tables Vol IV Table 2.3.1(1974)'
Cl 0.132 0.159 'International Tables Vol IV Table 2.3.1(1974)'
Mo -1.825 0.688 'International Tables Vol IV Table 2.3.1(1974)'
P 0.090 0.095 'International Tables Vol IV Table 2.3.1(1974)'

loop_
_geom_angle_atom_site_label_1
_geom_angle_atom_site_label_2
_geom_angle_atom_site_label_3
_geom_angle_site_symmetry_1
_geom_angle_site_symmetry_2
_geom_angle_site_symmetry_3
_geom_angle
_geom_angle_publ_flag
Mo2 Mo1 Mo2 . . 2 90.13(2) yes
Mo2 Mo1 Mo3 . . . 59.88(2) yes
Mo2 Mo1 Mo3 . . 2 60.09(2) yes
Mo2 Mo1 Cl1 . . . 58.07(4) yes
Mo2 Mo1 Cl2 . . . 118.19(5) yes
Mo2 Mo1 Cl3 . . . 58.13(4) yes
Mo2 Mo1 Cl4 . . 2 118.51(5) yes
Mo2 Mo1 Cl5 . . . 136.13(6) yes
Mo2 Mo1 Mo3 . 2 2 59.98(2) yes
Mo2 Mo1 Mo3 . 2 . 60.10(2) yes
Mo2 Mo1 Cl1 . 2 2 118.39(5) yes
Mo2 Mo1 Cl2 . 2 2 58.48(5) yes
Mo2 Mo1 Cl3 . 2 2 117.66(5) yes
Mo2 Mo1 Cl4 . 2 . 57.86(4) yes
Mo2 Mo1 Cl5 . 2 2 133.68(6) yes
Mo3 Mo1 Mo3 . . 2 89.91(2) yes
Mo3 Mo1 Cl1 . . . 117.93(5) yes
Mo3 Mo1 Cl2 . . . 58.32(4) yes
Mo3 Mo1 Cl3 . . . 57.69(4) yes
Mo3 Mo1 Cl4 . . 2 117.83(5) yes
Mo3 Mo1 Cl5 . . . 137.07(5) yes
Mo3 Mo1 Cl1 . 2 2 58.30(5) yes
Mo3 Mo1 Cl2 . 2 2 118.56(5) yes
Mo3 Mo1 Cl3 . 2 2 118.18(5) yes
Mo3 Mo1 Cl4 . 2 . 58.46(4) yes
Mo3 Mo1 Cl5 . 2 2 133.00(5) yes
Cl1 Mo1 Cl2 . . . 175.76(6) yes
Cl1 Mo1 Cl3 . . . 90.12(6) yes
Cl1 Mo1 Cl4 . . 2 90.65(6) yes
Cl1 Mo1 Cl5 . . . 91.71(7) yes
Cl2 Mo1 Cl3 . . . 89.16(6) yes
Cl2 Mo1 Cl4 . . 2 89.71(6) yes
Cl2 Mo1 Cl5 . . . 92.52(7) yes
Cl3 Mo1 Cl4 . . 2 175.10(6) yes
Cl3 Mo1 Cl5 . . . 94.79(6) yes
Cl4 Mo1 Cl5 2 . . 90.02(6) yes
Mo1 Mo2 Mo1 . . 2 89.87(2) yes
Mo1 Mo2 Mo3 . . . 60.05(2) yes
Mo1 Mo2 Mo3 . . 2 59.69(2) yes
Mo1 Mo2 Cl1 . . . 58.19(4) yes
Mo1 Mo2 Cl2 . . 2 117.79(5) yes
Mo1 Mo2 Cl3 . . . 58.08(4) yes
Mo1 Mo2 Cl4 . . . 118.50(5) yes
Mo1 Mo2 Cl7 . . . 135.48(6) yes
Mo1 Mo2 Mo3 . 2 2 59.77(2) yes
Mo1 Mo2 Mo3 . 2 . 60.08(2) yes
Mo1 Mo2 Cl1 . 2 2 118.27(5) yes
Mo1 Mo2 Cl2 . 2 . 57.72(4) yes
Mo1 Mo2 Cl3 . 2 2 117.49(5) yes
Mo1 Mo2 Cl4 . 2 2 58.29(4) yes
Mo1 Mo2 Cl7 . 2 2 134.65(6) yes
Mo3 Mo2 Mo3 . . 2 89.78(2) yes
Mo3 Mo2 Cl1 . . . 118.22(5) yes
Mo3 Mo2 Cl2 . . 2 117.47(5) yes
Mo3 Mo2 Cl3 . . . 57.74(4) yes
Mo3 Mo2 Cl4 . . . 58.47(4) yes
Mo3 Mo2 Cl7 . . . 135.18(5) yes
Mo3 Mo2 Cl1 . 2 2 58.20(4) yes
Mo3 Mo2 Cl2 . 2 . 58.13(4) yes
Mo3 Mo2 Cl3 . 2 2 117.73(5) yes
Mo3 Mo2 Cl4 . 2 2 118.36(5) yes
Mo3 Mo2 Cl7 . 2 2 135.05(5) yes
Cl1 Mo2 Cl2 . . 2 90.19(6) yes
Cl1 Mo2 Cl3 . . . 90.17(6) yes
Cl1 Mo2 Cl4 . . . 175.87(6) yes
Cl1 Mo2 Cl7 . . . 92.40(7) yes
Cl2 Mo2 Cl3 2 . . 174.50(6) yes
Cl2 Mo2 Cl4 2 . . 89.50(6) yes
Cl2 Mo2 Cl7 2 . . 92.39(7) yes
Cl3 Mo2 Cl4 . . . 89.75(6) yes
Cl3 Mo2 Cl7 . . . 93.08(7) yes
Cl4 Mo2 Cl7 . . . 91.73(6) yes
Mo1 Mo3 Mo1 . . 2 90.09(2) yes
Mo1 Mo3 Mo2 . . . 60.08(2) yes
Mo1 Mo3 Mo2 . . 2 59.94(2) yes
Mo1 Mo3 Cl1 . . 2 118.06(5) yes
Mo1 Mo3 Cl2 . . . 57.72(4) yes
Mo1 Mo3 Cl3 . . . 58.28(4) yes
Mo1 Mo3 Cl4 . . . 117.86(4) yes
Mo1 Mo3 Cl6 . . . 136.56(6) yes
Mo1 Mo3 Mo2 . 2 2 60.13(2) yes
Mo1 Mo3 Mo2 . 2 . 60.22(2) yes
Mo1 Mo3 Cl1 . 2 . 58.37(4) yes
Mo1 Mo3 Cl2 . 2 2 118.47(5) yes
Mo1 Mo3 Cl3 . 2 2 118.49(5) yes
Mo1 Mo3 Cl4 . 2 2 58.21(4) yes
Mo1 Mo3 Cl6 . 2 2 133.34(6) yes
Mo2 Mo3 Mo2 . . 2 90.22(2) yes
Mo2 Mo3 Cl1 . . 2 118.47(5) yes
Mo2 Mo3 Cl2 . . . 117.78(5) yes
Mo2 Mo3 Cl3 . . . 58.38(4) yes
Mo2 Mo3 Cl4 . . . 57.80(4) yes
Mo2 Mo3 Cl6 . . . 134.35(5) yes
Mo2 Mo3 Cl1 . 2 . 58.14(4) yes
Mo2 Mo3 Cl2 . 2 2 58.28(4) yes
Mo2 Mo3 Cl3 . 2 2 118.21(5) yes
Mo2 Mo3 Cl4 . 2 2 118.40(5) yes
Mo2 Mo3 Cl6 . 2 2 135.39(5) yes
Cl1 Mo3 Cl2 2 . . 90.24(6) yes
Cl1 Mo3 Cl3 2 . . 175.81(6) yes
Cl1 Mo3 Cl4 2 . . 90.54(6) yes
Cl1 Mo3 Cl6 2 . . 91.42(7) yes
Cl2 Mo3 Cl3 . . . 89.15(6) yes
Cl2 Mo3 Cl4 . . . 175.16(6) yes
Cl2 Mo3 Cl6 . . . 93.83(6) yes
Cl3 Mo3 Cl4 . . . 89.73(6) yes
Cl3 Mo3 Cl6 . . . 92.77(7) yes
Cl4 Mo3 Cl6 . . . 90.93(6) yes
Mo1 Cl1 Mo2 . . . 63.74(4) yes
Mo1 Cl1 Mo3 . . 2 63.33(4) yes
Mo2 Cl1 Mo3 . . 2 63.66(4) yes
Mo1 Cl2 Mo2 . . 2 63.80(4) yes
Mo1 Cl2 Mo3 . . . 63.96(4) yes
Mo2 Cl2 Mo3 2 . . 63.59(4) yes
Mo1 Cl3 Mo2 . . . 63.80(4) yes
Mo1 Cl3 Mo3 . . . 64.03(4) yes
Mo2 Cl3 Mo3 . . . 63.88(4) yes
Mo1 Cl4 Mo2 . 2 2 63.85(4) yes
Mo1 Cl4 Mo3 . 2 2 63.33(4) yes
Mo2 Cl4 Mo3 . . . 63.74(4) yes
C1 P C7 . . . 108.8(3) yes
C1 P C13 . . . 106.5(3) yes
C1 P C19 . . . 114.0(3) yes
C7 P C13 . . . 112.5(3) yes
C7 P C19 . . . 105.7(3) yes
C13 P C19 . . . 109.5(3) yes
P C1 C2 . . . 123.4(5) yes
P C1 C6 . . . 116.6(5) yes
C2 C1 C6 . . . 120.0(6) yes
C1 C2 C3 . . . 118.0(7) yes
C2 C3 C4 . . . 121.2(7) yes
C3 C4 C5 . . . 120.8(7) yes
C4 C5 C6 . . . 118.9(7) yes
C1 C6 C5 . . . 121.0(7) yes
P C7 C8 . . . 122.1(5) yes
P C7 C12 . . . 118.7(5) yes
C8 C7 C12 . . . 118.9(7) yes
C7 C8 C9 . . . 120.5(7) yes
C8 C9 C10 . . . 120.2(7) yes
C9 C10 C11 . . . 119.9(7) yes
C10 C11 C12 . . . 120.6(8) yes
C7 C12 C11 . . . 119.9(7) yes
P C13 C14 . . . 121.9(5) yes
P C13 C18 . . . 117.2(5) yes
C14 C13 C18 . . . 120.9(6) yes
C13 C14 C15 . . . 118.7(7) yes
C14 C15 C16 . . . 120.8(7) yes
C15 C16 C17 . . . 120.2(7) yes
C16 C17 C18 . . . 120.3(8) yes
C13 C18 C17 . . . 119.0(7) yes
P C19 C20 . . . 119.9(5) yes
P C19 C24 . . . 119.9(5) yes
C20 C19 C24 . . . 119.9(6) yes
C19 C20 C21 . . . 119.4(7) yes
C20 C21 C22 . . . 121.2(7) yes
C21 C22 C23 . . . 120.1(7) yes
C22 C23 C24 . . . 119.6(7) yes
C19 C24 C23 . . . 119.8(7) yes

loop_
_geom_bond_atom_site_label_1
_geom_bond_atom_site_label_2
_geom_bond_site_symmetry_1
_geom_bond_site_symmetry_2
_geom_bond_distance
_geom_bond_publ_flag
Mo1 Mo2 . . 2.6106(8) yes
Mo1 Mo2 . 2 2.6060(8) yes
Mo1 Mo3 . . 2.6098(7) yes
Mo1 Mo3 . 2 2.5965(8) yes
Mo1 Cl1 . . 2.474(2) yes
Mo1 Cl2 . . 2.456(2) yes
Mo1 Cl3 . . 2.469(2) yes
Mo1 Cl4 . 2 2.470(2) yes
Mo1 Cl5 . . 2.421(2) yes
Mo2 Mo3 . . 2.6054(7) yes
Mo2 Mo3 . 2 2.6070(7) yes
Mo2 Cl1 . . 2.471(2) yes
Mo2 Cl2 . 2 2.476(2) yes
Mo2 Cl3 . . 2.471(2) yes
Mo2 Cl4 . . 2.458(2) yes
Mo2 Cl7 . . 2.431(2) yes
Mo3 Cl1 . 2 2.472(2) yes
Mo3 Cl2 . . 2.472(2) yes
Mo3 Cl3 . . 2.454(2) yes
Mo3 Cl4 . . 2.476(2) yes
Mo3 Cl6 . . 2.417(2) yes
P C1 . . 1.798(7) yes
P C7 . . 1.799(7) yes
P C13 . . 1.803(7) yes
P C19 . . 1.801(6) yes
C1 C2 . . 1.406(9) yes
C1 C6 . . 1.386(9) yes
C2 C3 . . 1.376(9) yes
C3 C4 . . 1.370(10) yes
C4 C5 . . 1.380(10) yes
C5 C6 . . 1.364(9) yes
C7 C8 . . 1.379(9) yes
C7 C12 . . 1.389(9) yes
C8 C9 . . 1.397(9) yes
C9 C10 . . 1.350(10) yes
C10 C11 . . 1.380(10) yes
C11 C12 . . 1.380(10) yes
C13 C14 . . 1.396(9) yes
C13 C18 . . 1.389(9) yes
C14 C15 . . 1.379(9) yes
C15 C16 . . 1.370(10) yes
C16 C17 . . 1.390(10) yes
C17 C18 . . 1.370(10) yes
C19 C20 . . 1.375(9) yes
C19 C24 . . 1.396(9) yes
C20 C21 . . 1.371(9) yes
C21 C22 . . 1.370(10) yes
C22 C23 . . 1.370(10) yes
C23 C24 . . 1.380(10) yes
